data_7156038
loop_
_publ_author_name
'Miliutina, Mariia'
'Janke, Julia'
'Hassan, Sidra'
'Zaib, Sumera'
'Iqbal, Jamshed'
'Lecka, Joanna'
'S\'evigny, Jean'
'Villinger, Alexander'
'Friedrich, Aleksej'
'Lochbrunner, Stefan'
'Langer, Peter'

_publ_section_title
;
 A domino reaction of 3-chlorochromones with aminoheterocycles. Synthesis
 of pyrazolopyridines and benzofuropyridines and their optical and
 ecto-5'-nucleotidase inhibitory effects.
;
_journal_issue 5
_journal_name_full 'Organic &amp; biomolecular chemistry'
_journal_page_first 717
_journal_page_last 732
_journal_paper_doi 10.1039/c7ob02729j
_journal_volume 16
_journal_year 2018
_chemical_formula_moiety 'C20 H15 N3 O'
_chemical_formula_sum 'C20 H15 N3 O'
_chemical_formula_weight 313.35
_chemical_name_systematic 3,8-Dimethyl-1-phenyl-1<i>H</i>-benzofuro[3,2-<i>b</i>]pyrazolo[4,3-<i>e</i>]pyridine
_space_group_crystal_system monoclinic
_space_group_IT_number 15
_space_group_name_Hall '-C 2yc'
_space_group_name_H-M_alt 'C 1 2/c 1'
_symmetry_space_group_name_Hall '-C 2yc'
_symmetry_space_group_name_H-M 'C 1 2/c 1'
_atom_sites_solution_hydrogens geom
_audit_creation_method SHELXL-2013
_audit_update_record
;
2017-06-02 deposited with the CCDC.
2017-12-22 downloaded from the CCDC.
;
_cell_angle_alpha 90
_cell_angle_beta 119.984(4)
_cell_angle_gamma 90
_cell_formula_units_Z 8
_cell_length_a 32.653(2)
_cell_length_b 4.8634(4)
_cell_length_c 21.7870(16)
_cell_measurement_reflns_used 2642
_cell_measurement_temperature 173(2)
_cell_measurement_theta_max 28.49
_cell_measurement_theta_min 2.60
_cell_volume 2996.8(4)
_computing_cell_refinement 'Bruker Apex V7.51A'
_computing_data_collection 'Bruker Apex V7.51A'
_computing_data_reduction 'Bruker SAINT'
_computing_molecular_graphics 'ORTEP-3v2.01 (Farrugia, 1997)'
_computing_publication_material SHELXL-2013
_computing_structure_refinement 'SHELXL-2013 (Sheldrick, 2013)'
_computing_structure_solution 'SHELXS-2013 (Sheldrick, 2013)'
_diffrn_ambient_temperature 173(2)
_diffrn_measured_fraction_theta_full 0.999
_diffrn_measured_fraction_theta_max 0.999
_diffrn_measurement_device_type 'Bruker-Nonius Apex X8-CCD-diffractometer'
_diffrn_measurement_method 'phi and omega scans'
_diffrn_radiation_monochromator graphite
_diffrn_radiation_source 'sealed tube'
_diffrn_radiation_type MoK\a
_diffrn_radiation_wavelength 0.71073
_diffrn_reflns_av_R_equivalents 0.0559
_diffrn_reflns_av_unetI/netI 0.0446
_diffrn_reflns_Laue_measured_fraction_full 0.999
_diffrn_reflns_Laue_measured_fraction_max 0.999
_diffrn_reflns_limit_h_max 44
_diffrn_reflns_limit_h_min -44
_diffrn_reflns_limit_k_max 6
_diffrn_reflns_limit_k_min -4
_diffrn_reflns_limit_l_max 29
_diffrn_reflns_limit_l_min -29
_diffrn_reflns_number 20234
_diffrn_reflns_point_group_measured_fraction_full 0.999
_diffrn_reflns_point_group_measured_fraction_max 0.999
_diffrn_reflns_theta_full 25.242
_diffrn_reflns_theta_max 28.998
_diffrn_reflns_theta_min 2.597
_exptl_absorpt_coefficient_mu 0.088
_exptl_absorpt_correction_T_max 0.7462
_exptl_absorpt_correction_T_min 0.6353
_exptl_absorpt_correction_type multi-scan
_exptl_absorpt_process_details '(SADABS; Sheldrick, 2004)'
_exptl_crystal_colour colourless
_exptl_crystal_density_diffrn 1.389
_exptl_crystal_description needle
_exptl_crystal_F_000 1312
_exptl_crystal_size_max 0.890
_exptl_crystal_size_mid 0.070
_exptl_crystal_size_min 0.040
_refine_diff_density_max 0.229
_refine_diff_density_min -0.233
_refine_diff_density_rms 0.046
_refine_ls_extinction_method none
_refine_ls_goodness_of_fit_ref 1.019
_refine_ls_hydrogen_treatment constr
_refine_ls_matrix_type full
_refine_ls_number_parameters 219
_refine_ls_number_reflns 3999
_refine_ls_number_restraints 0
_refine_ls_restrained_S_all 1.019
_refine_ls_R_factor_all 0.0757
_refine_ls_R_factor_gt 0.0462
_refine_ls_shift/su_max 0.000
_refine_ls_shift/su_mean 0.000
_refine_ls_structure_factor_coef Fsqd
_refine_ls_weighting_details 'w=1/[\s^2^(Fo^2^)+(0.0526P)^2^+1.5421P] where P=(Fo^2^+2Fc^2^)/3'
_refine_ls_weighting_scheme calc
_refine_ls_wR_factor_gt 0.1076
_refine_ls_wR_factor_ref 0.1274
_reflns_Friedel_coverage 0.000
_reflns_number_gt 2728
_reflns_number_total 3999
_reflns_threshold_expression 'I > 2\s(I)'
_cod_data_source_file c7ob02729j2.cif
_cod_data_source_block ah_mm378
_cod_depositor_comments 'Adding full bibliography for 7156036--7156039.cif.'
_cod_database_code 7156038
_shelx_space_group_comment
;
The symmetry employed for this shelxl refinement is uniquely defined
by the following loop, which should always be used as a source of
symmetry information in preference to the above space-group names.
They are only intended as comments.
;
_shelx_estimated_absorpt_t_min 0.926
_shelx_estimated_absorpt_t_max 0.996
_shelxl_version_number 2013-4

loop_
_space_group_symop_operation_xyz
'x, y, z'
'-x, y, -z+1/2'
'x+1/2, y+1/2, z'
'-x+1/2, y+1/2, -z+1/2'
'-x, -y, -z'
'x, -y, z-1/2'
'-x+1/2, -y+1/2, -z'
'x+1/2, -y+1/2, z-1/2'

loop_
_atom_site_label
_atom_site_type_symbol
_atom_site_fract_x
_atom_site_fract_y
_atom_site_fract_z
_atom_site_U_iso_or_equiv
_atom_site_adp_type
_atom_site_occupancy
_atom_site_site_symmetry_order
_atom_site_calc_flag
_atom_site_refinement_flags_posn
_atom_site_refinement_flags_adp
O1 O 0.07125(4) 0.9007(2) 0.59728(6) 0.0320(3) Uani 1 1 d . .
N1 N 0.04308(4) 0.1900(3) 0.36219(7) 0.0307(3) Uani 1 1 d . .
N2 N 0.08389(4) 0.1499(2) 0.42640(6) 0.0270(3) Uani 1 1 d . .
N3 N 0.11990(4) 0.3490(2) 0.54428(6) 0.0268(3) Uani 1 1 d . .
C1 C 0.07025(5) 0.7158(3) 0.54825(8) 0.0281(3) Uani 1 1 d . .
C2 C 0.03504(5) 0.6919(3) 0.47918(8) 0.0296(3) Uani 1 1 d . .
H2 H 0.0074 0.8032 0.4585 0.036 Uiso 1 1 calc R U
C3 C 0.04367(5) 0.4877(3) 0.44200(8) 0.0275(3) Uani 1 1 d . .
C4 C 0.01935(5) 0.3903(3) 0.37111(8) 0.0304(3) Uani 1 1 d . .
C5 C 0.08544(5) 0.3287(3) 0.47651(8) 0.0255(3) Uani 1 1 d . .
C6 C 0.11102(5) 0.5478(3) 0.57851(8) 0.0269(3) Uani 1 1 d . .
C7 C 0.13916(5) 0.6384(3) 0.65112(8) 0.0276(3) Uani 1 1 d . .
C8 C 0.18228(5) 0.5592(3) 0.70890(8) 0.0301(3) Uani 1 1 d . .
H8 H 0.2003 0.4161 0.7041 0.036 Uiso 1 1 calc R U
C9 C 0.19871(5) 0.6908(3) 0.77335(8) 0.0311(3) Uani 1 1 d . .
C10 C 0.17158(6) 0.9023(3) 0.77890(9) 0.0343(4) Uani 1 1 d . .
H10 H 0.1830 0.9918 0.8233 0.041 Uiso 1 1 calc R U
C11 C 0.12885(6) 0.9859(3) 0.72253(9) 0.0349(4) Uani 1 1 d . .
H11 H 0.1109 1.1299 0.7271 0.042 Uiso 1 1 calc R U
C12 C 0.11358(5) 0.8502(3) 0.65933(8) 0.0291(3) Uani 1 1 d . .
C13 C -0.02594(5) 0.4940(4) 0.31105(9) 0.0388(4) Uani 1 1 d . .
H13A H -0.0219 0.6849 0.3007 0.058 Uiso 1 1 calc R U
H13B H -0.0507 0.4850 0.3239 0.058 Uiso 1 1 calc R U
H13C H -0.0350 0.3802 0.2690 0.058 Uiso 1 1 calc R U
C14 C 0.11653(5) -0.0507(3) 0.43033(8) 0.0272(3) Uani 1 1 d . .
C15 C 0.10532(5) -0.2074(3) 0.37059(8) 0.0324(3) Uani 1 1 d . .
H15 H 0.0764 -0.1771 0.3278 0.039 Uiso 1 1 calc R U
C16 C 0.13644(6) -0.4078(3) 0.37376(9) 0.0372(4) Uani 1 1 d . .
H16 H 0.1287 -0.5154 0.3330 0.045 Uiso 1 1 calc R U
C17 C 0.17864(6) -0.4531(3) 0.43553(9) 0.0361(4) Uani 1 1 d . .
H17 H 0.1998 -0.5914 0.4375 0.043 Uiso 1 1 calc R U
C18 C 0.18970(6) -0.2951(3) 0.49439(9) 0.0369(4) Uani 1 1 d . .
H18 H 0.2188 -0.3245 0.5369 0.044 Uiso 1 1 calc R U
C19 C 0.15897(5) -0.0938(3) 0.49258(8) 0.0329(3) Uani 1 1 d . .
H19 H 0.1669 0.0132 0.5335 0.039 Uiso 1 1 calc R U
C20 C 0.24410(6) 0.6001(4) 0.83739(9) 0.0398(4) Uani 1 1 d . .
H20A H 0.2639 0.5046 0.8220 0.060 Uiso 1 1 calc R U
H20B H 0.2369 0.4754 0.8661 0.060 Uiso 1 1 calc R U
H20C H 0.2610 0.7614 0.8657 0.060 Uiso 1 1 calc R U

loop_
_atom_site_aniso_label
_atom_site_aniso_U_11
_atom_site_aniso_U_22
_atom_site_aniso_U_33
_atom_site_aniso_U_23
_atom_site_aniso_U_13
_atom_site_aniso_U_12
O1 0.0336(6) 0.0316(6) 0.0300(6) 0.0010(4) 0.0154(5) 0.0050(4)
N1 0.0273(6) 0.0335(7) 0.0242(6) 0.0026(5) 0.0074(5) -0.0028(5)
N2 0.0258(6) 0.0278(6) 0.0221(6) 0.0007(5) 0.0080(5) -0.0009(5)
N3 0.0268(6) 0.0272(6) 0.0241(6) 0.0023(5) 0.0111(5) 0.0000(5)
C1 0.0304(7) 0.0267(7) 0.0297(8) 0.0021(6) 0.0168(6) 0.0007(6)
C2 0.0251(7) 0.0314(8) 0.0316(8) 0.0070(6) 0.0136(6) 0.0029(6)
C3 0.0246(7) 0.0295(7) 0.0268(8) 0.0058(6) 0.0117(6) -0.0009(6)
C4 0.0262(7) 0.0331(8) 0.0275(8) 0.0040(6) 0.0102(6) -0.0033(6)
C5 0.0260(7) 0.0230(7) 0.0264(7) 0.0020(5) 0.0122(6) -0.0025(5)
C6 0.0281(7) 0.0255(7) 0.0277(8) 0.0025(6) 0.0143(6) -0.0007(6)
C7 0.0307(7) 0.0267(7) 0.0274(8) 0.0009(6) 0.0162(6) -0.0020(6)
C8 0.0295(7) 0.0321(8) 0.0281(8) 0.0013(6) 0.0138(6) 0.0002(6)
C9 0.0322(8) 0.0330(8) 0.0284(8) 0.0015(6) 0.0153(7) -0.0041(6)
C10 0.0414(9) 0.0323(8) 0.0299(8) -0.0035(6) 0.0182(7) -0.0060(7)
C11 0.0433(9) 0.0294(8) 0.0355(9) -0.0007(6) 0.0224(8) 0.0020(7)
C12 0.0308(7) 0.0287(7) 0.0282(8) 0.0035(6) 0.0150(6) 0.0009(6)
C13 0.0290(8) 0.0472(10) 0.0309(9) 0.0045(7) 0.0079(7) 0.0012(7)
C14 0.0305(7) 0.0237(7) 0.0287(8) 0.0009(6) 0.0157(6) -0.0032(6)
C15 0.0349(8) 0.0328(8) 0.0279(8) -0.0013(6) 0.0144(7) -0.0030(6)
C16 0.0464(9) 0.0341(8) 0.0364(9) -0.0052(7) 0.0246(8) -0.0035(7)
C17 0.0405(9) 0.0305(8) 0.0447(10) -0.0004(7) 0.0269(8) 0.0003(7)
C18 0.0334(8) 0.0359(9) 0.0368(9) 0.0006(7) 0.0141(7) 0.0032(7)
C19 0.0325(8) 0.0303(8) 0.0310(8) -0.0026(6) 0.0123(7) 0.0002(6)
C20 0.0362(9) 0.0505(10) 0.0292(9) -0.0001(7) 0.0137(7) -0.0020(8)

loop_
_atom_type_symbol
_atom_type_description
_atom_type_scat_dispersion_real
_atom_type_scat_dispersion_imag
_atom_type_scat_source
C C 0.0033 0.0016 'International Tables Vol C Tables 4.2.6.8 and 6.1.1.4'
H H 0.0000 0.0000 'International Tables Vol C Tables 4.2.6.8 and 6.1.1.4'
N N 0.0061 0.0033 'International Tables Vol C Tables 4.2.6.8 and 6.1.1.4'
O O 0.0106 0.0060 'International Tables Vol C Tables 4.2.6.8 and 6.1.1.4'

loop_
_geom_angle_atom_site_label_1
_geom_angle_atom_site_label_2
_geom_angle_atom_site_label_3
_geom_angle
C1 O1 C12 105.34(11)
C4 N1 N2 107.20(12)
C5 N2 N1 110.39(11)
C5 N2 C14 131.24(12)
N1 N2 C14 118.34(12)
C6 N3 C5 111.76(12)
C2 C1 O1 125.97(13)
C2 C1 C6 122.81(14)
O1 C1 C6 111.22(13)
C1 C2 C3 113.37(13)
C1 C2 H2 123.3
C3 C2 H2 123.3
C2 C3 C5 120.08(14)
C2 C3 C4 134.69(14)
C5 C3 C4 105.22(13)
N1 C4 C3 110.89(13)
N1 C4 C13 121.28(14)
C3 C4 C13 127.80(15)
N3 C5 N2 126.74(13)
N3 C5 C3 126.98(14)
N2 C5 C3 106.28(12)
N3 C6 C1 125.00(14)
N3 C6 C7 129.33(13)
C1 C6 C7 105.67(13)
C12 C7 C8 119.20(14)
C12 C7 C6 105.78(13)
C8 C7 C6 135.01(14)
C9 C8 C7 119.54(14)
C9 C8 H8 120.2
C7 C8 H8 120.2
C8 C9 C10 119.04(14)
C8 C9 C20 120.48(14)
C10 C9 C20 120.44(14)
C11 C10 C9 122.73(15)
C11 C10 H10 118.6
C9 C10 H10 118.6
C12 C11 C10 116.63(15)
C12 C11 H11 121.7
C10 C11 H11 121.7
C11 C12 O1 125.13(14)
C11 C12 C7 122.86(14)
O1 C12 C7 111.99(13)
C4 C13 H13A 109.5
C4 C13 H13B 109.5
H13A C13 H13B 109.5
C4 C13 H13C 109.5
H13A C13 H13C 109.5
H13B C13 H13C 109.5
C19 C14 C15 119.96(14)
C19 C14 N2 121.15(13)
C15 C14 N2 118.90(13)
C16 C15 C14 119.73(15)
C16 C15 H15 120.1
C14 C15 H15 120.1
C17 C16 C15 120.73(15)
C17 C16 H16 119.6
C15 C16 H16 119.6
C18 C17 C16 119.19(15)
C18 C17 H17 120.4
C16 C17 H17 120.4
C17 C18 C19 121.11(15)
C17 C18 H18 119.4
C19 C18 H18 119.4
C14 C19 C18 119.27(15)
C14 C19 H19 120.4
C18 C19 H19 120.4
C9 C20 H20A 109.5
C9 C20 H20B 109.5
H20A C20 H20B 109.5
C9 C20 H20C 109.5
H20A C20 H20C 109.5
H20B C20 H20C 109.5

loop_
_geom_bond_atom_site_label_1
_geom_bond_atom_site_label_2
_geom_bond_distance
O1 C1 1.3840(18)
O1 C12 1.3896(17)
N1 C4 1.318(2)
N1 N2 1.3811(16)
N2 C5 1.3768(19)
N2 C14 1.4157(18)
N3 C6 1.3385(19)
N3 C5 1.3399(18)
C1 C2 1.368(2)
C1 C6 1.413(2)
C2 C3 1.396(2)
C2 H2 0.9500
C3 C5 1.414(2)
C3 C4 1.419(2)
C4 C13 1.490(2)
C6 C7 1.445(2)
C7 C12 1.393(2)
C7 C8 1.394(2)
C8 C9 1.384(2)
C8 H8 0.9500
C9 C10 1.402(2)
C9 C20 1.507(2)
C10 C11 1.381(2)
C10 H10 0.9500
C11 C12 1.376(2)
C11 H11 0.9500
C13 H13A 0.9800
C13 H13B 0.9800
C13 H13C 0.9800
C14 C19 1.388(2)
C14 C15 1.390(2)
C15 C16 1.385(2)
C15 H15 0.9500
C16 C17 1.380(2)
C16 H16 0.9500
C17 C18 1.379(2)
C17 H17 0.9500
C18 C19 1.388(2)
C18 H18 0.9500
C19 H19 0.9500
C20 H20A 0.9800
C20 H20B 0.9800
C20 H20C 0.9800

loop_
_geom_torsion_atom_site_label_1
_geom_torsion_atom_site_label_2
_geom_torsion_atom_site_label_3
_geom_torsion_atom_site_label_4
_geom_torsion
C4 N1 N2 C5 0.28(16)
C4 N1 N2 C14 -178.06(12)
C12 O1 C1 C2 -179.60(14)
C12 O1 C1 C6 0.55(15)
O1 C1 C2 C3 179.74(13)
C6 C1 C2 C3 -0.4(2)
C1 C2 C3 C5 0.5(2)
C1 C2 C3 C4 -178.32(15)
N2 N1 C4 C3 -0.47(16)
N2 N1 C4 C13 177.62(13)
C2 C3 C4 N1 179.43(16)
C5 C3 C4 N1 0.48(16)
C2 C3 C4 C13 1.5(3)
C5 C3 C4 C13 -177.45(15)
C6 N3 C5 N2 178.70(13)
C6 N3 C5 C3 -0.7(2)
N1 N2 C5 N3 -179.46(13)
C14 N2 C5 N3 -1.4(2)
N1 N2 C5 C3 0.02(15)
C14 N2 C5 C3 178.08(13)
C2 C3 C5 N3 0.1(2)
C4 C3 C5 N3 179.19(14)
C2 C3 C5 N2 -179.43(12)
C4 C3 C5 N2 -0.29(15)
C5 N3 C6 C1 0.8(2)
C5 N3 C6 C7 -179.05(14)
C2 C1 C6 N3 -0.3(2)
O1 C1 C6 N3 179.60(13)
C2 C1 C6 C7 179.61(14)
O1 C1 C6 C7 -0.53(16)
N3 C6 C7 C12 -179.85(14)
C1 C6 C7 C12 0.30(15)
N3 C6 C7 C8 -1.0(3)
C1 C6 C7 C8 179.19(16)
C12 C7 C8 C9 0.5(2)
C6 C7 C8 C9 -178.31(15)
C7 C8 C9 C10 -0.3(2)
C7 C8 C9 C20 177.18(14)
C8 C9 C10 C11 0.0(2)
C20 C9 C10 C11 -177.47(15)
C9 C10 C11 C12 0.1(2)
C10 C11 C12 O1 178.62(14)
C10 C11 C12 C7 0.1(2)
C1 O1 C12 C11 -179.05(14)
C1 O1 C12 C7 -0.35(16)
C8 C7 C12 C11 -0.3(2)
C6 C7 C12 C11 178.77(14)
C8 C7 C12 O1 -179.07(12)
C6 C7 C12 O1 0.03(16)
C5 N2 C14 C19 -0.3(2)
N1 N2 C14 C19 177.60(13)
C5 N2 C14 C15 179.18(14)
N1 N2 C14 C15 -2.90(19)
C19 C14 C15 C16 0.6(2)
N2 C14 C15 C16 -178.89(13)
C14 C15 C16 C17 -0.3(2)
C15 C16 C17 C18 -0.3(2)
C16 C17 C18 C19 0.6(2)
C15 C14 C19 C18 -0.3(2)
N2 C14 C19 C18 179.18(14)
C17 C18 C19 C14 -0.3(2)
